data_9017385
loop_
_publ_author_name
'Kusz, J.'
'Kucharczyk, D.'

_publ_section_title
;
 The comparative study of the commensurate structure of K2ZnC14
;
_journal_name_full 'Applied Crystallography: Proceedings of the XVI Conference'
_journal_page_first 268
_journal_page_last 272
_journal_volume 16
_journal_year 1994
_chemical_compound_source Synthetic
_chemical_formula_sum 'Cl4 K2 Zn'
_chemical_name_mineral Flinteite
_space_group_IT_number 33
_space_group_name_Hall 'P 2c -2n'
_space_group_name_H-M_alt 'P n a 21'
_symmetry_space_group_name_H-M 'P n a 21'
_cell_angle_alpha 90
_cell_angle_beta 90
_cell_angle_gamma 90
_cell_length_a 26.751
_cell_length_b 12.393
_cell_length_c 7.247
_cell_formula_units_Z 12
_cell_volume 2402.563
_database_code_amcsd 0020736
_exptl_crystal_density_diffrn 2.367
_cod_data_source_file inputs/fixed/downloads/14/14250.cif
_cod_data_source_block 14250
_cod_original_cell_volume 2402.562
_cod_original_formula_sum 'K2 Zn Cl4'
_cod_database_code 9017385

loop_
_space_group_symop_operation_xyz
x,y,z
1/2+x,1/2-y,z
1/2-x,1/2+y,1/2+z
-x,-y,1/2+z

loop_
_atom_site_aniso_label
_atom_site_aniso_U_11
_atom_site_aniso_U_22
_atom_site_aniso_U_33
_atom_site_aniso_U_12
_atom_site_aniso_U_13
_atom_site_aniso_U_23
K11 0.03900 0.07900 0.10100 0.00400 0.01200 0.00000
K21 0.02600 0.09200 0.09500 0.00500 0.02700 0.01100
K31 0.03300 0.06900 0.06000 -0.01500 0.00300 0.00600
K12 0.03700 0.03400 0.05100 -0.00700 0.00000 0.00400
K22 0.03600 0.04800 0.05900 -0.00300 -0.00600 0.00900
K32 0.02200 0.02100 0.04600 0.00500 -0.00300 0.00700
Zn1 0.02400 0.02100 0.03300 0.00100 0.00200 -0.01200
Zn2 0.02400 0.02500 0.03100 -0.00100 0.00300 -0.00800
Zn3 0.02300 0.02200 0.03100 -0.00100 0.00200 -0.00900
Cl11 0.03300 0.06100 0.03400 0.00700 -0.00500 0.01800
Cl21 0.01400 0.05700 0.12500 -0.00100 0.00200 0.02000
Cl31 0.02100 0.05200 0.11300 -0.00300 0.01300 0.02100
Cl12 0.03500 0.02900 0.08000 -0.00700 0.00100 0.00300
Cl22 0.03700 0.02700 0.16500 -0.02200 -0.01500 -0.00300
Cl32 0.03800 0.04000 0.05700 -0.00900 -0.00700 -0.00700
Cl13 0.05500 0.06800 0.04000 0.02400 0.00900 0.01900
Cl23 0.05000 0.11200 0.07800 0.03000 0.00400 0.04800
Cl33 0.05600 0.05000 0.03300 0.00500 -0.00500 0.00900
Cl14 0.02600 0.07200 0.03600 0.00900 0.00700 -0.01600
Cl24 0.08600 0.11300 0.04500 0.05000 -0.00200 -0.02800
Cl34 0.06200 0.03600 0.03800 0.00500 0.00200 -0.00900

loop_
_atom_site_label
_atom_site_fract_x
_atom_site_fract_y
_atom_site_fract_z
_atom_site_U_iso_or_equiv
K11 0.04400 0.08430 0.78720 0.07000
K21 0.28050 0.08400 0.76580 0.07400
K31 0.70950 0.08210 0.72620 0.05400
K12 0.33220 0.68520 0.72190 0.04100
K22 0.66610 0.68520 0.71800 0.04800
K32 0.99840 0.68950 0.79010 0.03300
Zn1 0.07210 0.41900 0.75000 0.02900
Zn2 0.40530 0.41710 0.77820 0.02700
Zn3 0.74010 0.41900 0.73650 0.02900
Cl11 -0.00860 0.44200 0.67710 0.04300
Cl21 0.32300 0.43780 0.81160 0.06500
Cl31 0.65970 0.43610 0.80410 0.06200
Cl12 0.11710 0.57580 0.81640 0.04800
Cl22 0.44370 0.57810 0.81240 0.07600
Cl32 0.78020 0.57490 0.66680 0.04500
Cl13 0.08480 0.30410 -0.01820 0.05400
Cl23 0.43510 0.31050 0.00070 0.07000
Cl33 0.77750 0.36180 0.00430 0.05000
Cl14 0.11010 0.35560 0.49310 0.04800
Cl24 0.43050 0.34680 0.51370 0.08100
Cl34 0.75590 0.29270 0.51890 0.04500

loop_
_cod_related_entry_id
_cod_related_entry_database
_cod_related_entry_code
1 AMCSD 0020736
